data_7134959
loop_
_publ_author_name
'Dutta, Abhishek'
'Ghosh, Subhajit'
'Dastidar, Parthasarathi'

_publ_section_title
;
 Developing a Zn(II)-metallovesicle for loading and delivering doxorubicin
 to kill cancer cells-a multi-drug delivery system.
;
_journal_issue 80
_journal_name_full 'Chemical communications (Cambridge, England)'
_journal_page_first 15646
_journal_page_last 15649
_journal_paper_doi 10.1039/d5cc02372f
_journal_volume 61
_journal_year 2025
_chemical_formula_moiety 'C45 H51 N4 O7 Zn, 3(H2 O)'
_chemical_formula_sum 'C45 H57 N4 O10 Zn'
_chemical_formula_weight 879.31
_space_group_crystal_system monoclinic
_space_group_IT_number 14
_space_group_name_Hall '-P 2ybc'
_space_group_name_H-M_alt 'P 1 21/c 1'
_atom_sites_solution_hydrogens mixed
_atom_sites_solution_primary dual
_audit_creation_date 2025-03-20
_audit_creation_method
;
Olex2 1.5
(compiled 2021.12.09 svn.r5202d8cf for OlexSys, GUI svn.r6498)
;
_audit_update_record
;
2025-04-28 deposited with the CCDC.	2025-08-26 downloaded from the CCDC.
;
_cell_angle_alpha 90
_cell_angle_beta 111.191(4)
_cell_angle_gamma 90
_cell_formula_units_Z 4
_cell_length_a 14.7895(18)
_cell_length_b 18.2516(18)
_cell_length_c 19.007(2)
_cell_measurement_reflns_used 8985
_cell_measurement_temperature 144.97
_cell_measurement_theta_max 25.11
_cell_measurement_theta_min 2.24
_cell_volume 4783.7(9)
_computing_cell_refinement 'SAINT V8.38A (Bruker, 2018)'
_computing_data_reduction 'SAINT V8.38A (Bruker, 2018)'
_computing_molecular_graphics 'Olex2 1.5 (Dolomanov et al., 2009)'
_computing_publication_material 'Olex2 1.5 (Dolomanov et al., 2009)'
_computing_structure_refinement 'XL  (Sheldrick, 2008)'
_computing_structure_solution 'SHELXS  (Sheldrick, 2008)'
_diffrn_ambient_temperature 144.97
_diffrn_detector 'Bruker APEX2 area detector'
_diffrn_detector_area_resol_mean 7.9
_diffrn_detector_type 'CCD area detector'
_diffrn_measured_fraction_theta_full 0.999
_diffrn_measured_fraction_theta_max 0.997
_diffrn_measurement_device 'three-circle diffractometer'
_diffrn_measurement_device_type 'Bruker SMART APEX2 area detector'
_diffrn_measurement_method '\w and \f scans'
_diffrn_radiation_monochromator 'mirror optics'
_diffrn_radiation_probe x-ray
_diffrn_radiation_type MoK\a
_diffrn_radiation_wavelength 0.71073
_diffrn_reflns_av_R_equivalents 0.0724
_diffrn_reflns_av_unetI/netI 0.0572
_diffrn_reflns_Laue_measured_fraction_full 0.999
_diffrn_reflns_Laue_measured_fraction_max 0.997
_diffrn_reflns_limit_h_max 17
_diffrn_reflns_limit_h_min -17
_diffrn_reflns_limit_k_max 22
_diffrn_reflns_limit_k_min -21
_diffrn_reflns_limit_l_max 22
_diffrn_reflns_limit_l_min -22
_diffrn_reflns_number 45307
_diffrn_reflns_point_group_measured_fraction_full 0.999
_diffrn_reflns_point_group_measured_fraction_max 0.997
_diffrn_reflns_theta_full 25.242
_diffrn_reflns_theta_max 25.374
_diffrn_reflns_theta_min 2.232
_diffrn_source 'microfocus sealed X-ray tube'
_diffrn_source_type 'Incoatec I\ms'
_exptl_absorpt_coefficient_mu 0.570
_exptl_absorpt_correction_T_max 0.7452
_exptl_absorpt_correction_T_min 0.6326
_exptl_absorpt_correction_type multi-scan
_exptl_absorpt_process_details
;
SADABS-2016/2 (Bruker,2016/2) was used for absorption correction.
wR2(int) was 0.0793 before and 0.0671 after correction.
The Ratio of minimum to maximum transmission is 0.8489.
The \l/2 correction factor is Not present.
;
_exptl_crystal_colour 'clear dark blue'
_exptl_crystal_colour_lustre clear
_exptl_crystal_colour_modifier dark
_exptl_crystal_colour_primary blue
_exptl_crystal_density_diffrn 1.221
_exptl_crystal_description plate
_exptl_crystal_F_000 1860
_exptl_crystal_size_max 0.08
_exptl_crystal_size_mid 0.06
_exptl_crystal_size_min 0.02
_refine_diff_density_max 1.782
_refine_diff_density_min -1.525
_refine_diff_density_rms 0.091
_refine_ls_extinction_method none
_refine_ls_goodness_of_fit_ref 1.043
_refine_ls_hydrogen_treatment mixed
_refine_ls_matrix_type full
_refine_ls_number_parameters 568
_refine_ls_number_reflns 8760
_refine_ls_number_restraints 42
_refine_ls_restrained_S_all 1.040
_refine_ls_R_factor_all 0.1142
_refine_ls_R_factor_gt 0.0715
_refine_ls_shift/su_max 0.001
_refine_ls_shift/su_mean 0.000
_refine_ls_structure_factor_coef Fsqd
_refine_ls_weighting_details 'w=1/[\s^2^(Fo^2^)+(0.1047P)^2^+13.6251P] where P=(Fo^2^+2Fc^2^)/3'
_refine_ls_weighting_scheme calc
_refine_ls_wR_factor_gt 0.1878
_refine_ls_wR_factor_ref 0.2270
_reflns_Friedel_coverage 0.000
_reflns_number_gt 5909
_reflns_number_total 8760
_reflns_threshold_expression 'I > 2\s(I)'
_cod_data_source_file d5cc02372f2.cif
_cod_data_source_block mo_pd090522_0m_a
_cod_depositor_comments 'Adding full bibliography for 7134959--7134961.cif.'
_cod_original_cell_volume 4783.8(9)
_cod_database_code 7134959
_shelx_shelxl_version_number 2019/1
_shelx_space_group_comment
;
The symmetry employed for this shelxl refinement is uniquely defined
by the following loop, which should always be used as a source of
symmetry information in preference to the above space-group names.
They are only intended as comments.
;
_shelx_estimated_absorpt_t_max 0.989
_shelx_estimated_absorpt_t_min 0.956
_olex2_refinement_description
;
1. Fixed Uiso
 At 1.2 times of:
  All C(H) groups, All C(H,H) groups
 At 1.5 times of:
  All C(H,H,H) groups, All O(H,H) groups
2. Rigid bond restraints
 C36A, C34A, C35
 with sigma for 1-2 distances of 0.01 and sigma for 1-3 distances of 0.01
 C37
 with sigma for 1-2 distances of 0.01 and sigma for 1-3 distances of 0.01
 C36B, C36A, C34A, C34B, C35
 with sigma for 1-2 distances of 0.01 and sigma for 1-3 distances of 0.01
3. Uiso/Uaniso restraints and constraints
C34A \\sim C35 \\sim C36A: within 2A with sigma of 0.04 and sigma for terminal
atoms of 0.08 within 2A
C37: within 2A with sigma of 0.04 and sigma for terminal atoms of 0.08 within 2A
C34A \\sim C34B \\sim C35 \\sim C36B \\sim C36A: within 2A with sigma of 0.04
and sigma for terminal atoms of 0.08 within 2A
Uanis(C1) = Uanis(C3)
Uanis(O4) = Uanis(O1)
Uanis(C37) = Uanis(C12)
4. Rigid body (RIGU) restrains
 C37
 with sigma for 1-2 distances of 0.004 and sigma for 1-3 distances of 0.004
5. Others
 Sof(C34B)=Sof(H34D)=Sof(H34E)=Sof(H34F)=Sof(C36B)=Sof(H36D)=Sof(H36E)=
 Sof(H36F)=1-FVAR(1)
 Sof(C34A)=Sof(H34A)=Sof(H34B)=Sof(H34C)=Sof(C36A)=Sof(H36A)=Sof(H36B)=
 Sof(H36C)=FVAR(1)
6.a Free rotating group:
 O10(H10A,H10B), O8(H8A,H8B), O9(H9A,H9B)
6.b Ternary CH refined with riding coordinates:
 C11(H11), C25(H25), C2(H2), C35(H35)
6.c Secondary CH2 refined with riding coordinates:
 C4(H4A,H4B), C33(H33A,H33B)
6.d Aromatic/amide H refined with riding coordinates:
 C43(H43), C7(H7), C16(H16), C15(H15), C19(H19), C18(H18), C17(H17), C9(H9),
 C39(H39), C6(H6), C41(H41), C22(H22), C20(H20), C10(H10), C40(H40), C21(H21),
 C32(H32), C28(H28), C29(H29), C31(H31)
6.e Idealised Me refined as rotating group:
 C12(H12A,H12B,H12C), C26(H26A,H26B,H26C), C3(H3A,H3B,H3C), C34A(H34A,H34B,
 H34C), C36A(H36A,H36B,H36C), C1(H1A,H1B,H1C), C37(H37A,H37B,H37C), C34B(H34D,
 H34E,H34F), C36B(H36D,H36E,H36F)
;
_olex2_submission_special_instructions 'No special instructions were received'

loop_
_space_group_symop_operation_xyz
'x, y, z'
'-x, y+1/2, -z+1/2'
'-x, -y, -z'
'x, -y-1/2, z-1/2'

loop_
_atom_site_label
_atom_site_type_symbol
_atom_site_fract_x
_atom_site_fract_y
_atom_site_fract_z
_atom_site_U_iso_or_equiv
_atom_site_adp_type
_atom_site_occupancy
_atom_site_site_symmetry_order
_atom_site_calc_flag
_atom_site_refinement_flags_posn
_atom_site_refinement_flags_adp
_atom_site_refinement_flags_occupancy
_atom_site_disorder_assembly
_atom_site_disorder_group
Zn1 Zn 0.52891(4) 0.50316(3) 0.77011(3) 0.03175(19) Uani 1 1 d . . . . .
O7 O 0.5075(2) 0.84475(17) 0.75294(19) 0.0331(7) Uani 1 1 d . . . . .
O6 O 0.3862(2) 0.92405(16) 0.73521(18) 0.0346(8) Uani 1 1 d . . . . .
O10 O 0.3537(3) 0.23628(18) 0.6812(2) 0.0391(8) Uani 1 1 d G . . . .
H10A H 0.359178 0.236556 0.637160 0.059 Uiso 1 1 d G U . . .
H10B H 0.367326 0.191494 0.697161 0.059 Uiso 1 1 d G U . . .
O3 O 0.4529(2) 0.58810(16) 0.77417(18) 0.0328(7) Uani 1 1 d . . . . .
O8 O 0.3531(3) 0.39777(17) 0.80215(19) 0.0338(8) Uani 1 1 d G . . . .
H8A H 0.403202 0.388823 0.789758 0.051 Uiso 1 1 d G U . . .
H8B H 0.337338 0.442730 0.787776 0.051 Uiso 1 1 d G U . . .
O2 O 0.3112(3) 0.54086(17) 0.7705(2) 0.0395(8) Uani 1 1 d . . . . .
O5 O 0.6415(3) 0.70419(18) 0.9584(2) 0.0427(9) Uani 1 1 d . . . . .
N4 N 0.6244(3) 0.6229(2) 1.0434(2) 0.0303(9) Uani 1 1 d . . . . .
O4 O 0.6426(3) 0.5885(2) 0.7673(2) 0.0624(8) Uani 1 1 d . . . . .
O9 O 0.2025(3) 0.3418(2) 0.6604(2) 0.0518(10) Uani 1 1 d G . . . .
H9A H 0.241190 0.304273 0.674826 0.078 Uiso 1 1 d G U . . .
H9B H 0.230578 0.357105 0.710886 0.078 Uiso 1 1 d G U . . .
N3 N 0.5764(3) 0.49456(19) 0.8850(2) 0.0296(8) Uani 1 1 d . . . . .
N2 N 0.4522(3) 0.50018(19) 0.6571(2) 0.0317(9) Uani 1 1 d . . . . .
C14 C 0.6184(3) 0.5574(2) 1.0025(3) 0.0266(10) Uani 1 1 d . . . . .
C44 C 0.4219(4) 0.8596(2) 0.7454(2) 0.0291(10) Uani 1 1 d . . . . .
C42 C 0.3529(3) 0.7989(2) 0.7447(2) 0.0275(10) Uani 1 1 d . . . . .
C8 C 0.5002(4) 0.7633(2) 1.0379(3) 0.0347(11) Uani 1 1 d . . . . .
C43 C 0.3876(3) 0.7273(2) 0.7593(2) 0.0279(10) Uani 1 1 d . . . . .
H43 H 0.454700 0.717910 0.771526 0.033 Uiso 1 1 calc R U . . .
N1 N 0.2144(3) 0.4352(3) 0.5369(3) 0.0465(11) Uani 1 1 d . . . . .
C38 C 0.3253(3) 0.6696(2) 0.7561(2) 0.0286(10) Uani 1 1 d . . . . .
C7 C 0.4523(4) 0.7666(3) 1.0893(3) 0.0372(11) Uani 1 1 d . . . . .
H7 H 0.488104 0.761378 1.141800 0.045 Uiso 1 1 calc R U . . .
C16 C 0.6389(3) 0.4910(2) 1.0412(3) 0.0308(10) Uani 1 1 d . . . . .
H16 H 0.660302 0.489691 1.094738 0.037 Uiso 1 1 calc R U . . .
C15 C 0.5870(3) 0.5564(2) 0.9249(3) 0.0295(10) Uani 1 1 d . . . . .
H15 H 0.572299 0.601672 0.898527 0.035 Uiso 1 1 calc R U . . .
C45 C 0.3642(4) 0.5927(2) 0.7677(3) 0.0312(10) Uani 1 1 d . . . . .
C13 C 0.6292(4) 0.6919(2) 1.0174(3) 0.0327(11) Uani 1 1 d . . . . .
C23 C 0.3023(4) 0.4728(3) 0.5556(3) 0.0392(12) Uani 1 1 d . . . . .
C19 C 0.3656(4) 0.4678(3) 0.6305(3) 0.0350(11) Uani 1 1 d . . . . .
H19 H 0.345888 0.439665 0.664492 0.042 Uiso 1 1 calc R U . . .
C18 C 0.5972(3) 0.4304(2) 0.9228(3) 0.0320(11) Uani 1 1 d . . . . .
H18 H 0.590696 0.386197 0.895049 0.038 Uiso 1 1 calc R U . . .
C17 C 0.6276(4) 0.4271(2) 1.0000(3) 0.0350(11) Uani 1 1 d . . . . .
H17 H 0.640653 0.381033 1.024984 0.042 Uiso 1 1 calc R U . . .
O1 O 0.1403(3) 0.4707(2) 0.4151(3) 0.0624(8) Uani 1 1 d . . . . .
C9 C 0.4455(4) 0.7713(3) 0.9618(3) 0.0386(12) Uani 1 1 d . . . . .
H9 H 0.476545 0.770090 0.925976 0.046 Uiso 1 1 calc R U . . .
C39 C 0.2265(4) 0.6833(3) 0.7378(3) 0.0399(12) Uani 1 1 d . . . . .
H39 H 0.183315 0.643969 0.735239 0.048 Uiso 1 1 calc R U . . .
C6 C 0.3528(4) 0.7775(3) 1.0641(3) 0.0459(13) Uani 1 1 d . . . . .
H6 H 0.321584 0.779800 1.099828 0.055 Uiso 1 1 calc R U . . .
C11 C 0.6099(4) 0.7530(2) 1.0649(3) 0.0360(11) Uani 1 1 d . . . . .
H11 H 0.634549 0.737677 1.119046 0.043 Uiso 1 1 calc R U . . .
C41 C 0.2541(4) 0.8116(3) 0.7263(3) 0.0367(11) Uani 1 1 d . . . . .
H41 H 0.229572 0.860085 0.715638 0.044 Uiso 1 1 calc R U . . .
C22 C 0.3333(5) 0.5133(3) 0.5066(3) 0.0517(15) Uani 1 1 d . . . . .
H22 H 0.293440 0.518276 0.454960 0.062 Uiso 1 1 calc R U . . .
C5 C 0.2979(4) 0.7851(3) 0.9879(3) 0.0473(13) Uani 1 1 d . . . . .
C20 C 0.4809(4) 0.5388(3) 0.6094(3) 0.0446(13) Uani 1 1 d . . . . .
H20 H 0.542672 0.561817 0.627613 0.054 Uiso 1 1 calc R U . . .
C10 C 0.3457(4) 0.7812(3) 0.9375(3) 0.0467(14) Uani 1 1 d . . . . .
H10 H 0.309482 0.785267 0.884986 0.056 Uiso 1 1 calc R U . . .
C40 C 0.1913(4) 0.7545(3) 0.7233(3) 0.0440(13) Uani 1 1 d . . . . .
H40 H 0.124240 0.763991 0.711413 0.053 Uiso 1 1 calc R U . . .
C12 C 0.6609(5) 0.8228(3) 1.0569(5) 0.0789(16) Uani 1 1 d . . . . .
H12A H 0.729211 0.812136 1.066188 0.118 Uiso 1 1 calc R U . . .
H12B H 0.656567 0.859064 1.093515 0.118 Uiso 1 1 calc R U . . .
H12C H 0.629906 0.842265 1.005676 0.118 Uiso 1 1 calc R U . . .
C21 C 0.4238(5) 0.5462(3) 0.5349(3) 0.0577(17) Uani 1 1 d . . . . .
H21 H 0.446295 0.574144 0.502349 0.069 Uiso 1 1 calc R U . . .
C27 C 0.0744(4) 0.3105(4) 0.4338(4) 0.0588(17) Uani 1 1 d . . . . .
C30 C 0.1111(4) 0.1772(4) 0.3765(4) 0.0657(19) Uani 1 1 d . . . . .
C32 C 0.0979(5) 0.2489(4) 0.4785(4) 0.0679(19) Uani 1 1 d . . . . .
H32 H 0.102350 0.251548 0.529606 0.081 Uiso 1 1 calc R U . . .
C28 C 0.0708(5) 0.3047(4) 0.3590(4) 0.0644(18) Uani 1 1 d . . . . .
H28 H 0.055317 0.346510 0.327111 0.077 Uiso 1 1 calc R U . . .
C29 C 0.0896(5) 0.2389(4) 0.3317(4) 0.0680(19) Uani 1 1 d . . . . .
H29 H 0.087728 0.235911 0.281271 0.082 Uiso 1 1 calc R U . . .
C4 C 0.1887(5) 0.7944(5) 0.9590(4) 0.080(2) Uani 1 1 d . . . . .
H4A H 0.169275 0.830077 0.916935 0.096 Uiso 1 1 calc R U . . .
H4B H 0.169647 0.814722 0.999902 0.096 Uiso 1 1 calc R U . . .
C24 C 0.1390(5) 0.4346(4) 0.4694(4) 0.0635(18) Uani 1 1 d . . . . .
C31 C 0.1152(5) 0.1831(5) 0.4496(5) 0.074(2) Uani 1 1 d . . . . .
H31 H 0.130253 0.140943 0.481006 0.089 Uiso 1 1 calc R U . . .
C25 C 0.0563(4) 0.3833(4) 0.4648(4) 0.0672(19) Uani 1 1 d . . . . .
H25 H 0.057689 0.374919 0.517153 0.081 Uiso 1 1 calc R U . . .
C33 C 0.1296(5) 0.1034(5) 0.3473(5) 0.083(2) Uani 1 1 d . . . . .
H33A H 0.176365 0.075831 0.389745 0.099 Uiso 1 1 calc R U . . .
H33B H 0.160359 0.111907 0.309582 0.099 Uiso 1 1 calc R U . . .
C26 C -0.0405(5) 0.4175(5) 0.4189(5) 0.098(3) Uani 1 1 d . . . . .
H26A H -0.041305 0.430013 0.368558 0.146 Uiso 1 1 calc R U . . .
H26B H -0.050053 0.461996 0.444234 0.146 Uiso 1 1 calc R U . . .
H26C H -0.092695 0.382610 0.414328 0.146 Uiso 1 1 calc R U . . .
C3 C 0.1379(7) 0.6747(8) 1.0016(6) 0.143(3) Uani 1 1 d . . . . .
H3A H 0.205681 0.662949 1.031250 0.214 Uiso 1 1 calc R U . . .
H3B H 0.100981 0.629289 0.985231 0.214 Uiso 1 1 calc R U . . .
H3C H 0.110202 0.703193 1.032635 0.214 Uiso 1 1 calc R U . . .
C34A C -0.0328(10) 0.0803(9) 0.2429(10) 0.137(8) Uani 0.666(15) 1 d . U P A 2
H34A H -0.052605 0.130255 0.249521 0.205 Uiso 0.666(15) 1 calc R U P A 2
H34B H -0.089083 0.047631 0.229569 0.205 Uiso 0.666(15) 1 calc R U P A 2
H34C H -0.006409 0.079735 0.202413 0.205 Uiso 0.666(15) 1 calc R U P A 2
C2 C 0.1329(6) 0.7207(7) 0.9308(6) 0.115(4) Uani 1 1 d . . . . .
H2 H 0.168563 0.692852 0.903694 0.137 Uiso 1 1 calc R U . . .
C36A C 0.0687(18) -0.0271(12) 0.3030(15) 0.112(7) Uani 0.666(15) 1 d . U P A 2
H36A H 0.112970 -0.028418 0.275141 0.168 Uiso 0.666(15) 1 calc R U P A 2
H36B H 0.010291 -0.055459 0.275683 0.168 Uiso 0.666(15) 1 calc R U P A 2
H36C H 0.100932 -0.048253 0.353301 0.168 Uiso 0.666(15) 1 calc R U P A 2
C1 C 0.0359(7) 0.7300(8) 0.8800(6) 0.143(3) Uani 1 1 d . . . . .
H1A H 0.003814 0.767510 0.899596 0.214 Uiso 1 1 calc R U . . .
H1B H 0.000837 0.683536 0.874631 0.214 Uiso 1 1 calc R U . . .
H1C H 0.036130 0.745395 0.830659 0.214 Uiso 1 1 calc R U . . .
C35 C 0.0393(6) 0.0560(5) 0.3111(6) 0.103(3) Uani 1 1 d . U . . .
H35 H 0.006453 0.054620 0.348752 0.124 Uiso 1 1 calc R U . A 2
C37 C 0.7464(5) 0.5748(4) 0.7917(5) 0.0789(16) Uani 1 1 d . . . B 2
H37A H 0.757753 0.529569 0.768367 0.118 Uiso 1 1 calc R U . B 2
H37B H 0.773491 0.569745 0.846754 0.118 Uiso 1 1 calc R U . B 2
H37C H 0.777892 0.615883 0.776468 0.118 Uiso 1 1 calc R U . B 2
C34B C -0.0276(18) 0.0531(15) 0.346(2) 0.119(11) Uani 0.334(15) 1 d . U P A 1
H34D H 0.006329 0.049098 0.400710 0.179 Uiso 0.334(15) 1 calc R U P A 1
H34E H -0.069638 0.010386 0.327675 0.179 Uiso 0.334(15) 1 calc R U P A 1
H34F H -0.066950 0.097812 0.334552 0.179 Uiso 0.334(15) 1 calc R U P A 1
C36B C 0.068(3) 0.000(2) 0.267(3) 0.125(16) Uani 0.334(15) 1 d . U P A 1
H36D H 0.108279 0.022505 0.241919 0.188 Uiso 0.334(15) 1 calc R U P A 1
H36E H 0.009778 -0.021195 0.229095 0.188 Uiso 0.334(15) 1 calc R U P A 1
H36F H 0.104875 -0.038904 0.301008 0.188 Uiso 0.334(15) 1 calc R U P A 1
H4 H 0.630(4) 0.618(3) 1.089(3) 0.039(15) Uiso 1 1 d . . . . .
H1 H 0.207(6) 0.411(4) 0.575(5) 0.10(3) Uiso 1 1 d . . . . .

loop_
_atom_site_aniso_label
_atom_site_aniso_U_11
_atom_site_aniso_U_22
_atom_site_aniso_U_33
_atom_site_aniso_U_23
_atom_site_aniso_U_13
_atom_site_aniso_U_12
Zn1 0.0375(3) 0.0232(3) 0.0329(3) -0.0021(2) 0.0108(2) -0.0017(2)
O7 0.0375(19) 0.0247(16) 0.0399(19) 0.0023(14) 0.0174(15) 0.0008(14)
O6 0.046(2) 0.0204(15) 0.0370(18) 0.0049(13) 0.0146(16) 0.0032(14)
O10 0.048(2) 0.0318(17) 0.0392(19) -0.0010(15) 0.0180(17) 0.0032(16)
O3 0.0359(19) 0.0205(15) 0.0381(19) -0.0027(13) 0.0088(15) 0.0004(13)
O8 0.045(2) 0.0263(16) 0.0359(19) 0.0010(14) 0.0212(16) -0.0020(14)
O2 0.048(2) 0.0259(17) 0.047(2) 0.0019(15) 0.0200(17) -0.0029(15)
O5 0.065(3) 0.0323(18) 0.039(2) -0.0017(15) 0.0282(19) -0.0049(17)
N4 0.041(2) 0.0254(19) 0.027(2) -0.0016(16) 0.0156(19) -0.0005(16)
O4 0.0570(19) 0.0590(18) 0.0576(19) 0.0028(15) 0.0045(15) -0.0093(15)
O9 0.047(2) 0.055(2) 0.051(2) -0.0057(19) 0.0144(19) 0.0018(19)
N3 0.034(2) 0.0242(19) 0.031(2) -0.0001(16) 0.0123(17) 0.0006(16)
N2 0.040(2) 0.0212(18) 0.034(2) -0.0015(16) 0.0130(18) -0.0029(17)
C14 0.026(2) 0.026(2) 0.031(2) -0.0043(18) 0.015(2) -0.0008(18)
C44 0.040(3) 0.025(2) 0.021(2) -0.0004(18) 0.011(2) 0.000(2)
C42 0.038(3) 0.020(2) 0.024(2) 0.0020(17) 0.010(2) 0.0004(18)
C8 0.047(3) 0.026(2) 0.031(3) -0.0016(19) 0.014(2) 0.003(2)
C43 0.032(2) 0.029(2) 0.026(2) 0.0023(18) 0.0137(19) 0.0014(19)
N1 0.042(3) 0.054(3) 0.038(3) -0.007(2) 0.007(2) -0.002(2)
C38 0.035(3) 0.025(2) 0.023(2) 0.0006(18) 0.008(2) -0.0009(19)
C7 0.050(3) 0.036(3) 0.028(2) 0.005(2) 0.017(2) 0.007(2)
C16 0.037(3) 0.029(2) 0.029(2) -0.0003(19) 0.014(2) 0.0000(19)
C15 0.034(3) 0.021(2) 0.032(2) 0.0009(18) 0.010(2) 0.0027(18)
C45 0.038(3) 0.028(2) 0.026(2) -0.0004(19) 0.009(2) -0.003(2)
C13 0.040(3) 0.029(2) 0.032(3) -0.003(2) 0.015(2) 0.000(2)
C23 0.047(3) 0.030(2) 0.039(3) -0.005(2) 0.013(2) 0.001(2)
C19 0.042(3) 0.033(2) 0.029(2) -0.001(2) 0.012(2) -0.002(2)
C18 0.039(3) 0.025(2) 0.032(3) -0.0016(19) 0.012(2) 0.0010(19)
C17 0.043(3) 0.024(2) 0.037(3) 0.005(2) 0.013(2) 0.000(2)
O1 0.0570(19) 0.0590(18) 0.0576(19) 0.0028(15) 0.0045(15) -0.0093(15)
C9 0.046(3) 0.044(3) 0.029(3) -0.004(2) 0.017(2) 0.001(2)
C39 0.036(3) 0.031(2) 0.047(3) 0.004(2) 0.009(2) -0.003(2)
C6 0.055(4) 0.051(3) 0.037(3) 0.006(2) 0.023(3) 0.010(3)
C11 0.047(3) 0.029(2) 0.032(3) -0.003(2) 0.014(2) 0.004(2)
C41 0.039(3) 0.027(2) 0.043(3) 0.003(2) 0.013(2) 0.005(2)
C22 0.076(4) 0.036(3) 0.032(3) 0.000(2) 0.006(3) -0.006(3)
C5 0.046(3) 0.060(4) 0.037(3) 0.010(3) 0.016(3) 0.006(3)
C20 0.061(4) 0.037(3) 0.038(3) -0.004(2) 0.022(3) -0.022(3)
C10 0.050(3) 0.060(4) 0.028(3) 0.006(2) 0.012(2) 0.005(3)
C40 0.031(3) 0.036(3) 0.060(3) 0.007(2) 0.009(2) 0.004(2)
C12 0.062(3) 0.042(2) 0.134(5) -0.009(3) 0.037(3) -0.006(2)
C21 0.093(5) 0.041(3) 0.039(3) 0.006(3) 0.024(3) -0.020(3)
C27 0.031(3) 0.084(5) 0.055(4) -0.019(3) 0.009(3) -0.018(3)
C30 0.034(3) 0.085(5) 0.077(5) -0.017(4) 0.019(3) -0.014(3)
C32 0.053(4) 0.093(6) 0.057(4) -0.002(4) 0.020(3) -0.011(4)
C28 0.050(4) 0.083(5) 0.054(4) -0.011(3) 0.011(3) -0.015(3)
C29 0.051(4) 0.093(5) 0.056(4) -0.015(4) 0.015(3) -0.013(4)
C4 0.056(4) 0.133(7) 0.053(4) 0.023(4) 0.023(3) 0.025(5)
C24 0.058(4) 0.071(4) 0.046(4) -0.001(3) 0.001(3) -0.001(3)
C31 0.058(4) 0.086(5) 0.076(5) 0.003(4) 0.023(4) -0.007(4)
C25 0.039(3) 0.093(5) 0.057(4) -0.020(4) 0.003(3) -0.012(3)
C33 0.045(4) 0.102(6) 0.103(6) -0.022(5) 0.028(4) -0.003(4)
C26 0.051(4) 0.124(7) 0.095(6) -0.037(6) -0.001(4) -0.001(5)
C3 0.083(5) 0.228(10) 0.104(6) 0.041(6) 0.017(4) -0.021(6)
C34A 0.084(10) 0.109(11) 0.167(14) -0.078(10) -0.014(9) 0.025(8)
C2 0.049(5) 0.178(11) 0.097(7) 0.042(7) 0.002(4) -0.018(6)
C36A 0.101(13) 0.094(10) 0.157(19) -0.019(10) 0.064(12) 0.002(9)
C1 0.083(5) 0.228(10) 0.104(6) 0.041(6) 0.017(4) -0.021(6)
C35 0.062(5) 0.119(7) 0.125(7) -0.060(6) 0.030(5) -0.006(5)
C37 0.062(3) 0.042(2) 0.134(5) -0.009(3) 0.037(3) -0.006(2)
C34B 0.052(14) 0.087(17) 0.23(3) -0.065(19) 0.064(16) -0.019(12)
C36B 0.08(2) 0.12(3) 0.18(4) -0.10(3) 0.05(2) -0.04(2)

loop_
_atom_type_symbol
_atom_type_description
_atom_type_scat_dispersion_real
_atom_type_scat_dispersion_imag
_atom_type_scat_source
C C 0.0033 0.0016 'International Tables Vol C Tables 4.2.6.8 and 6.1.1.4'
H H 0.0000 0.0000 'International Tables Vol C Tables 4.2.6.8 and 6.1.1.4'
N N 0.0061 0.0033 'International Tables Vol C Tables 4.2.6.8 and 6.1.1.4'
O O 0.0106 0.0060 'International Tables Vol C Tables 4.2.6.8 and 6.1.1.4'
Zn Zn 0.2839 1.4301 'International Tables Vol C Tables 4.2.6.8 and 6.1.1.4'

loop_
_geom_angle_atom_site_label_1
_geom_angle_atom_site_label_2
_geom_angle_atom_site_label_3
_geom_angle
_geom_angle_site_symmetry_1
_geom_angle_site_symmetry_3
_geom_angle_publ_flag
O6 Zn1 O4 90.58(16) 2_646 . ?
O6 Zn1 N3 91.13(14) 2_646 . ?
O6 Zn1 N2 92.84(15) 2_646 . ?
O3 Zn1 O6 174.74(14) . 2_646 ?
O3 Zn1 O4 84.19(15) . . ?
O3 Zn1 N3 89.94(14) . . ?
O3 Zn1 N2 87.32(14) . . ?
N3 Zn1 O4 96.03(15) . . ?
N2 Zn1 O4 97.27(15) . . ?
N2 Zn1 N3 166.08(16) . . ?
C44 O6 Zn1 117.0(3) . 2_656 ?
H10A O10 H10B 104.5 . . ?
C45 O3 Zn1 129.9(3) . . ?
H8A O8 H8B 104.5 . . ?
C14 N4 H4 116(4) . . ?
C13 N4 C14 125.8(4) . . ?
C13 N4 H4 118(4) . . ?
C37 O4 Zn1 124.8(4) . . ?
H9A O9 H9B 85.2 . . ?
C15 N3 Zn1 117.8(3) . . ?
C15 N3 C18 118.2(4) . . ?
C18 N3 Zn1 124.0(3) . . ?
C19 N2 Zn1 120.3(3) . . ?
C19 N2 C20 118.3(4) . . ?
C20 N2 Zn1 120.7(3) . . ?
C16 C14 N4 119.2(4) . . ?
C15 C14 N4 122.0(4) . . ?
C15 C14 C16 118.6(4) . . ?
O7 C44 O6 124.3(4) . . ?
O7 C44 C42 119.8(4) . . ?
O6 C44 C42 115.9(4) . . ?
C43 C42 C44 119.3(4) . . ?
C41 C42 C44 121.8(4) . . ?
C41 C42 C43 118.8(4) . . ?
C7 C8 C11 121.1(4) . . ?
C9 C8 C7 118.1(5) . . ?
C9 C8 C11 120.8(4) . . ?
C42 C43 H43 119.6 . . ?
C38 C43 C42 120.8(4) . . ?
C38 C43 H43 119.6 . . ?
C23 N1 H1 114(5) . . ?
C24 N1 C23 127.8(6) . . ?
C24 N1 H1 118(5) . . ?
C43 C38 C45 119.4(4) . . ?
C43 C38 C39 119.6(4) . . ?
C39 C38 C45 120.9(4) . . ?
C8 C7 H7 119.8 . . ?
C6 C7 C8 120.4(5) . . ?
C6 C7 H7 119.8 . . ?
C14 C16 H16 120.8 . . ?
C17 C16 C14 118.5(4) . . ?
C17 C16 H16 120.8 . . ?
N3 C15 C14 122.9(4) . . ?
N3 C15 H15 118.5 . . ?
C14 C15 H15 118.5 . . ?
O3 C45 C38 113.6(4) . . ?
O2 C45 O3 126.1(4) . . ?
O2 C45 C38 120.3(4) . . ?
O5 C13 N4 123.1(4) . . ?
O5 C13 C11 122.1(4) . . ?
N4 C13 C11 114.5(4) . . ?
C19 C23 N1 116.5(5) . . ?
C22 C23 N1 126.4(5) . . ?
C22 C23 C19 117.0(5) . . ?
N2 C19 C23 123.8(5) . . ?
N2 C19 H19 118.1 . . ?
C23 C19 H19 118.1 . . ?
N3 C18 H18 118.9 . . ?
N3 C18 C17 122.1(4) . . ?
C17 C18 H18 118.9 . . ?
C16 C17 H17 120.2 . . ?
C18 C17 C16 119.6(4) . . ?
C18 C17 H17 120.2 . . ?
C8 C9 H9 119.7 . . ?
C8 C9 C10 120.7(5) . . ?
C10 C9 H9 119.7 . . ?
C38 C39 H39 120.0 . . ?
C40 C39 C38 119.9(5) . . ?
C40 C39 H39 120.0 . . ?
C7 C6 H6 119.3 . . ?
C7 C6 C5 121.5(5) . . ?
C5 C6 H6 119.3 . . ?
C8 C11 H11 109.2 . . ?
C13 C11 C8 107.2(4) . . ?
C13 C11 H11 109.2 . . ?
C12 C11 C8 111.7(4) . . ?
C12 C11 C13 110.4(5) . . ?
C12 C11 H11 109.2 . . ?
C42 C41 H41 119.6 . . ?
C40 C41 C42 120.9(4) . . ?
C40 C41 H41 119.6 . . ?
C23 C22 H22 120.7 . . ?
C21 C22 C23 118.5(5) . . ?
C21 C22 H22 120.7 . . ?
C6 C5 C4 122.3(5) . . ?
C10 C5 C6 117.7(5) . . ?
C10 C5 C4 120.0(5) . . ?
N2 C20 H20 119.1 . . ?
N2 C20 C21 121.8(5) . . ?
C21 C20 H20 119.1 . . ?
C9 C10 H10 119.2 . . ?
C5 C10 C9 121.6(5) . . ?
C5 C10 H10 119.2 . . ?
C39 C40 H40 120.0 . . ?
C41 C40 C39 119.9(5) . . ?
C41 C40 H40 120.0 . . ?
C11 C12 H12A 109.5 . . ?
C11 C12 H12B 109.5 . . ?
C11 C12 H12C 109.5 . . ?
H12A C12 H12B 109.5 . . ?
H12A C12 H12C 109.5 . . ?
H12B C12 H12C 109.5 . . ?
C22 C21 H21 119.8 . . ?
C20 C21 C22 120.4(5) . . ?
C20 C21 H21 119.8 . . ?
C32 C27 C28 118.1(7) . . ?
C32 C27 C25 121.2(6) . . ?
C28 C27 C25 120.7(7) . . ?
C29 C30 C33 121.9(7) . . ?
C31 C30 C29 118.5(7) . . ?
C31 C30 C33 119.5(8) . . ?
C27 C32 H32 119.8 . . ?
C27 C32 C31 120.4(7) . . ?
C31 C32 H32 119.8 . . ?
C27 C28 H28 119.7 . . ?
C29 C28 C27 120.5(7) . . ?
C29 C28 H28 119.7 . . ?
C30 C29 H29 119.6 . . ?
C28 C29 C30 120.8(7) . . ?
C28 C29 H29 119.6 . . ?
C5 C4 H4A 109.0 . . ?
C5 C4 H4B 109.0 . . ?
C5 C4 C2 112.9(7) . . ?
H4A C4 H4B 107.8 . . ?
C2 C4 H4A 109.0 . . ?
C2 C4 H4B 109.0 . . ?
N1 C24 C25 115.4(6) . . ?
O1 C24 N1 121.9(6) . . ?
O1 C24 C25 122.6(6) . . ?
C30 C31 C32 121.7(8) . . ?
C30 C31 H31 119.2 . . ?
C32 C31 H31 119.2 . . ?
C27 C25 C24 108.2(6) . . ?
C27 C25 H25 108.1 . . ?
C27 C25 C26 113.6(6) . . ?
C24 C25 H25 108.1 . . ?
C26 C25 C24 110.7(7) . . ?
C26 C25 H25 108.1 . . ?
C30 C33 H33A 108.5 . . ?
C30 C33 H33B 108.5 . . ?
C30 C33 C35 115.0(6) . . ?
H33A C33 H33B 107.5 . . ?
C35 C33 H33A 108.5 . . ?
C35 C33 H33B 108.5 . . ?
C25 C26 H26A 109.5 . . ?
C25 C26 H26B 109.5 . . ?
C25 C26 H26C 109.5 . . ?
H26A C26 H26B 109.5 . . ?
H26A C26 H26C 109.5 . . ?
H26B C26 H26C 109.5 . . ?
H3A C3 H3B 109.5 . . ?
H3A C3 H3C 109.5 . . ?
H3B C3 H3C 109.5 . . ?
C2 C3 H3A 109.5 . . ?
C2 C3 H3B 109.5 . . ?
C2 C3 H3C 109.5 . . ?
H34A C34A H34B 109.5 . . ?
H34A C34A H34C 109.5 . . ?
H34B C34A H34C 109.5 . . ?
C35 C34A H34A 109.5 . . ?
C35 C34A H34B 109.5 . . ?
C35 C34A H34C 109.5 . . ?
C4 C2 H2 107.5 . . ?
C3 C2 C4 108.1(9) . . ?
C3 C2 H2 107.5 . . ?
C1 C2 C4 114.0(10) . . ?
C1 C2 C3 111.8(8) . . ?
C1 C2 H2 107.5 . . ?
H36A C36A H36B 109.5 . . ?
H36A C36A H36C 109.5 . . ?
H36B C36A H36C 109.5 . . ?
C35 C36A H36A 109.5 . . ?
C35 C36A H36B 109.5 . . ?
C35 C36A H36C 109.5 . . ?
C2 C1 H1A 109.5 . . ?
C2 C1 H1B 109.5 . . ?
C2 C1 H1C 109.5 . . ?
H1A C1 H1B 109.5 . . ?
H1A C1 H1C 109.5 . . ?
H1B C1 H1C 109.5 . . ?
C33 C35 C36A 110.8(11) . . ?
C33 C35 H35 105.3 . . ?
C34A C35 C33 118.6(12) . . ?
C34A C35 C36A 110.4(12) . . ?
C34A C35 H35 105.3 . . ?
C36A C35 H35 105.3 . . ?
C34B C35 C33 117.9(14) . . ?
C34B C35 C36B 130(2) . . ?
C36B C35 C33 105.3(17) . . ?
O4 C37 H37A 109.5 . . ?
O4 C37 H37B 109.5 . . ?
O4 C37 H37C 109.5 . . ?
H37A C37 H37B 109.5 . . ?
H37A C37 H37C 109.5 . . ?
H37B C37 H37C 109.5 . . ?
C35 C34B H34D 109.5 . . ?
C35 C34B H34E 109.5 . . ?
C35 C34B H34F 109.5 . . ?
H34D C34B H34E 109.5 . . ?
H34D C34B H34F 109.5 . . ?
H34E C34B H34F 109.5 . . ?
C35 C36B H36D 109.5 . . ?
C35 C36B H36E 109.5 . . ?
C35 C36B H36F 109.5 . . ?
H36D C36B H36E 109.5 . . ?
H36D C36B H36F 109.5 . . ?
H36E C36B H36F 109.5 . . ?

loop_
_geom_bond_atom_site_label_1
_geom_bond_atom_site_label_2
_geom_bond_distance
_geom_bond_site_symmetry_2
_geom_bond_publ_flag
Zn1 O6 1.940(3) 2_646 ?
Zn1 O3 1.933(3) . ?
Zn1 O4 2.307(4) . ?
Zn1 N3 2.044(4) . ?
Zn1 N2 2.035(4) . ?
O7 C44 1.251(6) . ?
O6 C44 1.275(5) . ?
O10 H10A 0.8696 . ?
O10 H10B 0.8699 . ?
O3 C45 1.276(6) . ?
O8 H8A 0.8698 . ?
O8 H8B 0.8697 . ?
O2 C45 1.241(6) . ?
O5 C13 1.220(6) . ?
N4 C14 1.411(6) . ?
N4 C13 1.364(6) . ?
N4 H4 0.84(6) . ?
O4 C37 1.456(8) . ?
O9 H9A 0.8700 . ?
O9 H9B 0.9394 . ?
N3 C15 1.337(6) . ?
N3 C18 1.349(6) . ?
N2 C19 1.333(6) . ?
N2 C20 1.333(6) . ?
C14 C16 1.393(6) . ?
C14 C15 1.378(6) . ?
C44 C42 1.503(6) . ?
C42 C43 1.395(6) . ?
C42 C41 1.394(7) . ?
C8 C7 1.401(7) . ?
C8 C9 1.386(7) . ?
C8 C11 1.526(7) . ?
C43 H43 0.9500 . ?
C43 C38 1.385(6) . ?
N1 C23 1.397(7) . ?
N1 C24 1.362(8) . ?
N1 H1 0.88(8) . ?
C38 C45 1.504(6) . ?
C38 C39 1.397(7) . ?
C7 H7 0.9500 . ?
C7 C6 1.386(8) . ?
C16 H16 0.9500 . ?
C16 C17 1.381(6) . ?
C15 H15 0.9500 . ?
C13 C11 1.525(6) . ?
C23 C19 1.397(7) . ?
C23 C22 1.390(8) . ?
C19 H19 0.9500 . ?
C18 H18 0.9500 . ?
C18 C17 1.372(7) . ?
C17 H17 0.9500 . ?
O1 C24 1.231(8) . ?
C9 H9 0.9500 . ?
C9 C10 1.389(8) . ?
C39 H39 0.9500 . ?
C39 C40 1.390(7) . ?
C6 H6 0.9500 . ?
C6 C5 1.389(7) . ?
C11 H11 1.0000 . ?
C11 C12 1.516(8) . ?
C41 H41 0.9500 . ?
C41 C40 1.383(7) . ?
C22 H22 0.9500 . ?
C22 C21 1.386(9) . ?
C5 C10 1.383(8) . ?
C5 C4 1.516(9) . ?
C20 H20 0.9500 . ?
C20 C21 1.368(8) . ?
C10 H10 0.9500 . ?
C40 H40 0.9500 . ?
C12 H12A 0.9800 . ?
C12 H12B 0.9800 . ?
C12 H12C 0.9800 . ?
C21 H21 0.9500 . ?
C27 C32 1.376(10) . ?
C27 C28 1.409(9) . ?
C27 C25 1.514(10) . ?
C30 C29 1.379(10) . ?
C30 C31 1.371(10) . ?
C30 C33 1.518(10) . ?
C32 H32 0.9500 . ?
C32 C31 1.383(10) . ?
C28 H28 0.9500 . ?
C28 C29 1.376(10) . ?
C29 H29 0.9500 . ?
C4 H4A 0.9900 . ?
C4 H4B 0.9900 . ?
C4 C2 1.567(13) . ?
C24 C25 1.517(10) . ?
C31 H31 0.9500 . ?
C25 H25 1.0000 . ?
C25 C26 1.516(10) . ?
C33 H33A 0.9900 . ?
C33 H33B 0.9900 . ?
C33 C35 1.530(11) . ?
C26 H26A 0.9800 . ?
C26 H26B 0.9800 . ?
C26 H26C 0.9800 . ?
C3 H3A 0.9800 . ?
C3 H3B 0.9800 . ?
C3 H3C 0.9800 . ?
C3 C2 1.564(13) . ?
C34A H34A 0.9800 . ?
C34A H34B 0.9800 . ?
C34A H34C 0.9800 . ?
C34A C35 1.419(18) . ?
C2 H2 1.0000 . ?
C2 C1 1.421(12) . ?
C36A H36A 0.9800 . ?
C36A H36B 0.9800 . ?
C36A H36C 0.9800 . ?
C36A C35 1.60(2) . ?
C1 H1A 0.9800 . ?
C1 H1B 0.9800 . ?
C1 H1C 0.9800 . ?
C35 H35 1.0000 . ?
C35 C34B 1.38(3) . ?
C35 C36B 1.48(4) . ?
C37 H37A 0.9800 . ?
C37 H37B 0.9800 . ?
C37 H37C 0.9800 . ?
C34B H34D 0.9800 . ?
C34B H34E 0.9800 . ?
C34B H34F 0.9800 . ?
C36B H36D 0.9800 . ?
C36B H36E 0.9800 . ?
C36B H36F 0.9800 . ?

loop_
_geom_torsion_atom_site_label_1
_geom_torsion_atom_site_label_2
_geom_torsion_atom_site_label_3
_geom_torsion_atom_site_label_4
_geom_torsion
_geom_torsion_site_symmetry_1
_geom_torsion_site_symmetry_2
_geom_torsion_site_symmetry_3
_geom_torsion_site_symmetry_4
_geom_torsion_publ_flag
Zn1 O6 C44 O7 1.0(6) 2_656 . . . ?
Zn1 O6 C44 C42 -176.5(3) 2_656 . . . ?
Zn1 O3 C45 O2 13.6(7) . . . . ?
Zn1 O3 C45 C38 -166.5(3) . . . . ?
Zn1 N3 C15 C14 179.9(3) . . . . ?
Zn1 N3 C18 C17 -179.0(4) . . . . ?
Zn1 N2 C19 C23 170.0(4) . . . . ?
Zn1 N2 C20 C21 -170.4(5) . . . . ?
O7 C44 C42 C43 5.7(6) . . . . ?
O7 C44 C42 C41 -171.2(4) . . . . ?
O6 C44 C42 C43 -176.7(4) . . . . ?
O6 C44 C42 C41 6.4(6) . . . . ?
O5 C13 C11 C8 90.4(6) . . . . ?
O5 C13 C11 C12 -31.5(7) . . . . ?
N4 C14 C16 C17 176.5(4) . . . . ?
N4 C14 C15 N3 -176.7(4) . . . . ?
N4 C13 C11 C8 -85.1(5) . . . . ?
N4 C13 C11 C12 153.1(5) . . . . ?
N3 C18 C17 C16 -1.1(8) . . . . ?
N2 C20 C21 C22 0.0(9) . . . . ?
C14 N4 C13 O5 -10.0(8) . . . . ?
C14 N4 C13 C11 165.4(4) . . . . ?
C14 C16 C17 C18 0.4(7) . . . . ?
C44 C42 C43 C38 -177.4(4) . . . . ?
C44 C42 C41 C40 177.6(5) . . . . ?
C42 C43 C38 C45 176.5(4) . . . . ?
C42 C43 C38 C39 0.3(7) . . . . ?
C42 C41 C40 C39 -0.9(8) . . . . ?
C8 C7 C6 C5 0.3(8) . . . . ?
C8 C9 C10 C5 1.6(9) . . . . ?
C43 C42 C41 C40 0.7(7) . . . . ?
C43 C38 C45 O3 -5.0(6) . . . . ?
C43 C38 C45 O2 174.9(4) . . . . ?
C43 C38 C39 C40 -0.4(7) . . . . ?
N1 C23 C19 N2 179.8(5) . . . . ?
N1 C23 C22 C21 -179.1(5) . . . . ?
N1 C24 C25 C27 -92.7(7) . . . . ?
N1 C24 C25 C26 142.2(7) . . . . ?
C38 C39 C40 C41 0.7(8) . . . . ?
C7 C8 C9 C10 -1.0(7) . . . . ?
C7 C8 C11 C13 131.5(5) . . . . ?
C7 C8 C11 C12 -107.5(6) . . . . ?
C7 C6 C5 C10 0.3(9) . . . . ?
C7 C6 C5 C4 177.8(6) . . . . ?
C16 C14 C15 N3 -0.7(7) . . . . ?
C15 N3 C18 C17 0.8(7) . . . . ?
C15 C14 C16 C17 0.4(7) . . . . ?
C45 C38 C39 C40 -176.5(5) . . . . ?
C13 N4 C14 C16 163.6(5) . . . . ?
C13 N4 C14 C15 -20.5(7) . . . . ?
C23 N1 C24 O1 -1.7(11) . . . . ?
C23 N1 C24 C25 175.1(6) . . . . ?
C23 C22 C21 C20 0.0(9) . . . . ?
C19 N2 C20 C21 0.5(8) . . . . ?
C19 C23 C22 C21 -0.4(8) . . . . ?
C18 N3 C15 C14 0.1(7) . . . . ?
O1 C24 C25 C27 84.1(8) . . . . ?
O1 C24 C25 C26 -41.0(10) . . . . ?
C9 C8 C7 C6 0.1(7) . . . . ?
C9 C8 C11 C13 -50.0(6) . . . . ?
C9 C8 C11 C12 71.1(6) . . . . ?
C39 C38 C45 O3 171.2(4) . . . . ?
C39 C38 C45 O2 -9.0(7) . . . . ?
C6 C5 C10 C9 -1.2(9) . . . . ?
C6 C5 C4 C2 -97.4(8) . . . . ?
C11 C8 C7 C6 178.7(5) . . . . ?
C11 C8 C9 C10 -179.6(5) . . . . ?
C41 C42 C43 C38 -0.4(7) . . . . ?
C22 C23 C19 N2 1.0(8) . . . . ?
C5 C4 C2 C3 76.4(9) . . . . ?
C5 C4 C2 C1 -158.5(8) . . . . ?
C20 N2 C19 C23 -1.0(7) . . . . ?
C10 C5 C4 C2 80.1(8) . . . . ?
C27 C32 C31 C30 1.1(11) . . . . ?
C27 C28 C29 C30 0.8(10) . . . . ?
C30 C33 C35 C34A 66.3(13) . . . . ?
C30 C33 C35 C36A -164.4(11) . . . . ?
C30 C33 C35 C34B -42(2) . . . . ?
C30 C33 C35 C36B 163(2) . . . . ?
C32 C27 C28 C29 0.6(9) . . . . ?
C32 C27 C25 C24 110.8(7) . . . . ?
C32 C27 C25 C26 -125.9(8) . . . . ?
C28 C27 C32 C31 -1.5(9) . . . . ?
C28 C27 C25 C24 -67.0(7) . . . . ?
C28 C27 C25 C26 56.3(9) . . . . ?
C29 C30 C31 C32 0.3(10) . . . . ?
C29 C30 C33 C35 -89.4(10) . . . . ?
C4 C5 C10 C9 -178.8(6) . . . . ?
C24 N1 C23 C19 176.3(6) . . . . ?
C24 N1 C23 C22 -5.0(9) . . . . ?
C31 C30 C29 C28 -1.2(10) . . . . ?
C31 C30 C33 C35 90.3(10) . . . . ?
C25 C27 C32 C31 -179.3(6) . . . . ?
C25 C27 C28 C29 178.4(6) . . . . ?
C33 C30 C29 C28 178.4(6) . . . . ?
C33 C30 C31 C32 -179.4(6) . . . . ?
